data_7233008
loop_
_publ_author_name
'Samie, Ali'
'Salimi, Alireza'

_publ_section_title
;
 Conformational variation of ligands in mercury halide complexes; high and
 low Z&#x2032; structures
;
_journal_issue 33
_journal_name_full CrystEngComm
_journal_page_first 4951
_journal_paper_doi 10.1039/C9CE00185A
_journal_volume 21
_journal_year 2019
_chemical_formula_moiety 'C22 H16 Cl2 Hg N4 O4'
_chemical_formula_sum 'C22 H16 Cl2 Hg N4 O4'
_chemical_formula_weight 671.88
_chemical_melting_point 396.6
_chemical_name_common 4
_chemical_name_systematic 4
_space_group_crystal_system monoclinic
_space_group_IT_number 15
_space_group_name_Hall '-C 2yc'
_space_group_name_H-M_alt 'C 1 2/c 1'
_symmetry_space_group_name_Hall '-C 2yc'
_symmetry_space_group_name_H-M 'C 1 2/c 1'
_atom_sites_solution_hydrogens geom
_audit_creation_method SHELXL-2013
_audit_update_record
;
2019-07-02 deposited with the CCDC.    2019-07-03 downloaded from the CCDC.
;
_cell_angle_alpha 90
_cell_angle_beta 112.928(13)
_cell_angle_gamma 90
_cell_formula_units_Z 4
_cell_length_a 33.59(4)
_cell_length_b 5.376(6)
_cell_length_c 13.679(17)
_cell_measurement_reflns_used 3606
_cell_measurement_temperature 150(2)
_cell_measurement_theta_max 33.7
_cell_measurement_theta_min 1.3
_cell_volume 2275(5)
_computing_cell_refinement 'CrystalClear-SM Expert 2.0 rc14 (Rigaku, 2009)'
_computing_data_collection 'CrystalClear-SM Expert 2.0 rc14 (Rigaku, 2009)'
_computing_data_reduction 'CrystalClear-SM Expert 2.0 rc14 (Rigaku, 2009)'
_computing_molecular_graphics 'Bruker SHELXTL'
_computing_publication_material 'Bruker SHELXTL'
_computing_structure_refinement 'SHELXL-2013 (Sheldrick, 2013)'
_computing_structure_solution 'Bruker SHELXTL'
_diffrn_ambient_temperature 150(2)
_diffrn_detector_area_resol_mean 13.6612
_diffrn_measured_fraction_theta_full 0.998
_diffrn_measured_fraction_theta_max 0.998
_diffrn_measurement_device_type 'Rigaku Mercury375R (2x2 bin mode)'
_diffrn_measurement_method 'profile data from \w-scans'
_diffrn_radiation_monochromator 'Graphite Monochromator'
_diffrn_radiation_source 'fine-focus sealed tube'
_diffrn_radiation_type MoK\a
_diffrn_radiation_wavelength 0.71073
_diffrn_reflns_av_R_equivalents 0.1585
_diffrn_reflns_av_unetI/netI 0.0892
_diffrn_reflns_Laue_measured_fraction_full 0.998
_diffrn_reflns_Laue_measured_fraction_max 0.998
_diffrn_reflns_limit_h_max 42
_diffrn_reflns_limit_h_min -42
_diffrn_reflns_limit_k_max 6
_diffrn_reflns_limit_k_min -6
_diffrn_reflns_limit_l_max 17
_diffrn_reflns_limit_l_min -17
_diffrn_reflns_number 10902
_diffrn_reflns_point_group_measured_fraction_full 0.998
_diffrn_reflns_point_group_measured_fraction_max 0.998
_diffrn_reflns_theta_full 25.242
_diffrn_reflns_theta_max 26.995
_diffrn_reflns_theta_min 2.979
_exptl_absorpt_coefficient_mu 7.038
_exptl_absorpt_correction_T_max 0.6561
_exptl_absorpt_correction_T_min 0.2392
_exptl_absorpt_correction_type multi-scan
_exptl_absorpt_process_details
;
[c.f. r.h. blessing, acta cryst. (1995), a51, 33-38]
;
_exptl_crystal_colour Colorless
_exptl_crystal_density_diffrn 1.962
_exptl_crystal_description unknown
_exptl_crystal_F_000 1288
_exptl_crystal_size_max 0.20
_exptl_crystal_size_mid 0.12
_exptl_crystal_size_min 0.08
_refine_diff_density_max 1.349
_refine_diff_density_min -1.998
_refine_diff_density_rms 0.174
_refine_ls_extinction_method none
_refine_ls_goodness_of_fit_ref 1.149
_refine_ls_hydrogen_treatment constr
_refine_ls_matrix_type full
_refine_ls_number_parameters 150
_refine_ls_number_reflns 2476
_refine_ls_number_restraints 0
_refine_ls_restrained_S_all 1.149
_refine_ls_R_factor_all 0.0513
_refine_ls_R_factor_gt 0.0446
_refine_ls_shift/su_max 0.001
_refine_ls_shift/su_mean 0.000
_refine_ls_structure_factor_coef Fsqd
_refine_ls_weighting_details 'w=1/[\s^2^(Fo^2^)+(0.0196P)^2^] where P=(Fo^2^+2Fc^2^)/3'
_refine_ls_weighting_scheme calc
_refine_ls_wR_factor_gt 0.1091
_refine_ls_wR_factor_ref 0.1148
_reflns_Friedel_coverage 0.000
_reflns_number_gt 2111
_reflns_number_total 2476
_reflns_threshold_expression 'I > 2\s(I)'
_cod_data_source_file c9ce00185a2.cif
_cod_data_source_block 4
_cod_depositor_comments 'Adding full bibliography for 7233007--7233011.cif.'
_cod_database_code 7233008
_shelx_space_group_comment
;
The symmetry employed for this shelxl refinement is uniquely defined
by the following loop, which should always be used as a source of
symmetry information in preference to the above space-group names.
They are only intended as comments.
;
_shelxl_version_number 2013-4

loop_
_space_group_symop_operation_xyz
'x, y, z'
'-x, y, -z+1/2'
'x+1/2, y+1/2, z'
'-x+1/2, y+1/2, -z+1/2'
'-x, -y, -z'
'x, -y, z-1/2'
'-x+1/2, -y+1/2, -z'
'x+1/2, -y+1/2, z-1/2'

loop_
_atom_site_label
_atom_site_type_symbol
_atom_site_fract_x
_atom_site_fract_y
_atom_site_fract_z
_atom_site_U_iso_or_equiv
_atom_site_adp_type
_atom_site_occupancy
_atom_site_site_symmetry_order
_atom_site_calc_flag
_atom_site_refinement_flags_posn
_atom_site_refinement_flags_adp
_atom_site_refinement_flags_occupancy
C1 C 0.6672(2) 0.5474(9) 0.1785(5) 0.0396(12) Uani 1 1 d . . .
C2 C 0.66180(16) 0.7352(8) 0.1074(4) 0.0499(12) Uani 1 1 d . . .
H2 H 0.6409 0.8615 0.0985 0.060 Uiso 1 1 calc R U .
C3 C 0.68720(18) 0.7391(9) 0.0486(4) 0.0568(13) Uani 1 1 d . . .
H3 H 0.6836 0.8687 -0.0014 0.068 Uiso 1 1 calc R U .
C4 C 0.7176(3) 0.5573(13) 0.0619(7) 0.0634(18) Uani 1 1 d . . .
H4 H 0.7350 0.5605 0.0212 0.076 Uiso 1 1 calc R U .
C5 C 0.72268(17) 0.3688(10) 0.1350(5) 0.0584(14) Uani 1 1 d . . .
H5 H 0.7437 0.2427 0.1444 0.070 Uiso 1 1 calc R U .
C6 C 0.69770(16) 0.3627(8) 0.1941(4) 0.0467(11) Uani 1 1 d . . .
H6 H 0.7013 0.2343 0.2445 0.056 Uiso 1 1 calc R U .
C7 C 0.64103(14) 0.6797(8) 0.3080(4) 0.0415(10) Uani 1 1 d . . .
C8 C 0.60944(15) 0.6051(9) 0.3546(4) 0.0379(10) Uani 1 1 d . . .
C9 C 0.58290(16) 0.3951(10) 0.3162(4) 0.0437(11) Uani 1 1 d . . .
H9 H 0.5861 0.2973 0.2619 0.052 Uiso 1 1 calc R U .
C10 C 0.5510(2) 0.4705(9) 0.4313(6) 0.0481(15) Uani 1 1 d . . .
H10 H 0.5308 0.4282 0.4616 0.058 Uiso 1 1 calc R U .
C11 C 0.57728(17) 0.6773(10) 0.4689(4) 0.0526(12) Uani 1 1 d . . .
H11 H 0.5744 0.7728 0.5242 0.063 Uiso 1 1 calc R U .
Cl1 Cl 0.53541(4) -0.0882(3) 0.13806(11) 0.0526(3) Uani 1 1 d . . .
Hg1 Hg 0.5000 0.00399(4) 0.2500 0.04227(14) Uani 1 2 d S T P
N1 N 0.55356(12) 0.3300(7) 0.3537(3) 0.0452(9) Uani 1 1 d . . .
N2 N 0.60630(13) 0.7468(7) 0.4305(3) 0.0476(9) Uani 1 1 d . . .
O1 O 0.66334(13) 0.8609(7) 0.3330(3) 0.0729(12) Uani 1 1 d . . .
O2 O 0.6397(2) 0.5165(5) 0.2323(5) 0.0531(14) Uani 1 1 d . . .

loop_
_atom_site_aniso_label
_atom_site_aniso_U_11
_atom_site_aniso_U_22
_atom_site_aniso_U_33
_atom_site_aniso_U_23
_atom_site_aniso_U_13
_atom_site_aniso_U_12
C1 0.041(3) 0.039(2) 0.043(3) -0.009(2) 0.021(2) -0.008(2)
C2 0.049(3) 0.041(2) 0.055(3) -0.002(2) 0.015(2) 0.002(2)
C3 0.066(4) 0.053(3) 0.054(3) 0.005(3) 0.025(3) -0.017(3)
C4 0.065(5) 0.071(3) 0.067(5) -0.012(4) 0.040(4) -0.021(4)
C5 0.049(3) 0.053(3) 0.080(4) -0.004(3) 0.033(3) -0.004(2)
C6 0.048(3) 0.042(3) 0.048(3) 0.003(2) 0.017(2) 0.000(2)
C7 0.040(3) 0.043(2) 0.043(2) -0.003(2) 0.017(2) -0.0061(19)
C8 0.035(3) 0.037(2) 0.039(2) -0.005(2) 0.013(2) -0.002(2)
C9 0.041(3) 0.047(3) 0.044(3) -0.009(2) 0.017(2) -0.010(2)
C10 0.038(4) 0.060(4) 0.051(4) 0.004(2) 0.022(3) 0.004(2)
C11 0.061(3) 0.056(3) 0.049(3) -0.007(2) 0.030(3) 0.003(2)
Cl1 0.0488(7) 0.0695(8) 0.0464(7) -0.0049(7) 0.0259(6) 0.0026(7)
Hg1 0.0402(2) 0.0493(2) 0.0409(2) 0.000 0.01967(15) 0.000
N1 0.044(2) 0.046(2) 0.051(2) -0.0034(19) 0.0244(19) -0.0057(17)
N2 0.055(3) 0.048(2) 0.042(2) -0.0050(18) 0.0211(19) -0.0014(17)
O1 0.088(3) 0.073(3) 0.072(3) -0.030(2) 0.048(2) -0.047(2)
O2 0.056(3) 0.048(3) 0.068(4) -0.0157(16) 0.038(3) -0.0153(14)

loop_
_atom_type_symbol
_atom_type_description
_atom_type_scat_dispersion_real
_atom_type_scat_dispersion_imag
_atom_type_scat_source
C C 0.0033 0.0016 'International Tables Vol C Tables 4.2.6.8 and 6.1.1.4'
H H 0.0000 0.0000 'International Tables Vol C Tables 4.2.6.8 and 6.1.1.4'
Cl Cl 0.1484 0.1585 'International Tables Vol C Tables 4.2.6.8 and 6.1.1.4'
Hg Hg -2.3894 9.2266 'International Tables Vol C Tables 4.2.6.8 and 6.1.1.4'
N N 0.0061 0.0033 'International Tables Vol C Tables 4.2.6.8 and 6.1.1.4'
O O 0.0106 0.0060 'International Tables Vol C Tables 4.2.6.8 and 6.1.1.4'

loop_
_geom_angle_atom_site_label_1
_geom_angle_atom_site_label_2
_geom_angle_atom_site_label_3
_geom_angle
_geom_angle_site_symmetry_1
_geom_angle_site_symmetry_3
C2 C1 C6 121.8(6) . .
C2 C1 O2 122.1(5) . .
C6 C1 O2 115.8(5) . .
C5 C6 C1 118.5(5) . .
C6 C5 C4 120.6(5) . .
C3 C4 C5 119.5(7) . .
C4 C3 C2 120.5(5) . .
C1 C2 C3 119.0(5) . .
O1 C7 O2 125.6(5) . .
O1 C7 C8 124.7(5) . .
O2 C7 C8 109.7(4) . .
N2 C8 C9 121.5(4) . .
N2 C8 C7 117.9(4) . .
C9 C8 C7 120.6(4) . .
N1 C9 C8 121.8(5) . .
N1 C10 C11 121.4(6) . .
N2 C11 C10 122.5(5) . .
Cl1 Hg1 Cl1 155.43(9) 2_655 .
Cl1 Hg1 N1 94.76(12) 2_655 2_655
Cl1 Hg1 N1 102.32(12) . 2_655
Cl1 Hg1 N1 102.33(12) 2_655 .
Cl1 Hg1 N1 94.76(12) . .
N1 Hg1 N1 91.71(19) 2_655 .
C9 N1 C10 116.6(5) . .
C9 N1 Hg1 116.2(3) . .
C10 N1 Hg1 126.2(4) . .
C8 N2 C11 116.3(4) . .
C7 O2 C1 119.8(4) . .

loop_
_geom_bond_atom_site_label_1
_geom_bond_atom_site_label_2
_geom_bond_distance
_geom_bond_site_symmetry_2
C1 C2 1.364(7) .
C1 C6 1.382(8) .
C1 O2 1.399(8) .
C6 C5 1.373(7) .
C5 C4 1.387(10) .
C4 C3 1.373(9) .
C3 C2 1.382(7) .
C7 O1 1.195(5) .
C7 O2 1.344(7) .
C7 C8 1.490(6) .
C8 N2 1.325(6) .
C8 C9 1.407(7) .
C9 N1 1.323(6) .
C10 N1 1.332(8) .
C10 C11 1.387(8) .
C11 N2 1.329(6) .
Cl1 Hg1 2.329(2) .
Hg1 Cl1 2.329(2) 2_655
Hg1 N1 2.517(4) 2_655
Hg1 N1 2.517(4) .
